data_4344970
loop_
_publ_author_name
'Baddour, Frederick G.'
'Hyre, Ariel S.'
'Guillet, Jesse L.'
'Pascual, David'
'Lopez-de-Luzuriaga, Jos\'e Maria'
'Alam, Todd M.'
'Bacon, Jeffrey W.'
'Doerrer, Linda H.'

_publ_section_title
;
 Pt-Mg, Pt-Ca, and Pt-Zn Lantern Complexes and Metal-Only Donor-Acceptor
 Interactions.
;
_journal_issue 1
_journal_name_full 'Inorganic chemistry'
_journal_page_first 452
_journal_page_last 469
_journal_paper_doi 10.1021/acs.inorgchem.6b02372
_journal_volume 56
_journal_year 2017
_chemical_formula_moiety '2(C H2 Cl2), C56 H44 Ca2 O10 Pt2 S8, 2(O)'
_chemical_formula_sum 'C58 H48 Ca2 Cl4 O12 Pt2 S8'
_chemical_formula_weight 1805.58
_space_group_crystal_system monoclinic
_space_group_IT_number 14
_space_group_name_Hall '-P 2yn'
_space_group_name_H-M_alt 'P 1 21/n 1'
_symmetry_space_group_name_Hall '-P 2yn'
_symmetry_space_group_name_H-M 'P 1 21/n 1'
_atom_sites_solution_hydrogens mixed
_atom_sites_solution_primary direct
_atom_sites_solution_secondary difmap
_audit_creation_date 2016-11-22
_audit_creation_method
;
Olex2 1.2
(compiled 2016.11.07 svn.r3352 for OlexSys, GUI svn.r5261)
;
_cell_angle_alpha 90
_cell_angle_beta 97.4810(10)
_cell_angle_gamma 90
_cell_formula_units_Z 2
_cell_length_a 14.7530(4)
_cell_length_b 11.3221(3)
_cell_length_c 19.1906(5)
_cell_measurement_reflns_used 9408
_cell_measurement_temperature 100(2)
_cell_measurement_theta_max 66.166
_cell_measurement_theta_min 4.542
_cell_volume 3178.22(15)
_computing_cell_refinement 'SAINT (Bruker, 2006)'
_computing_data_collection 'APEX2 (Bruker, 2006)'
_computing_data_reduction 'SAINT (Bruker, 2006)'
_computing_molecular_graphics 'OLEX2 (Dolmanov, et al. 2009)'
_computing_publication_material 'PublCIF v.1.9.5_c (IUCr)'
_computing_structure_refinement 'ShelXL (Sheldrick, 2015)'
_computing_structure_solution 'SHELXS-97 (Sheldrick, 1990)'
_diffrn_ambient_temperature 100.0
_diffrn_measured_fraction_theta_full 0.988
_diffrn_measured_fraction_theta_max 0.988
_diffrn_measurement_device_type 'Bruker Proteum-R'
_diffrn_measurement_method '\w & \f scans'
_diffrn_radiation_type CuK\a
_diffrn_radiation_wavelength 1.54178
_diffrn_reflns_av_R_equivalents 0.0507
_diffrn_reflns_av_unetI/netI 0.0195
_diffrn_reflns_Laue_measured_fraction_full 0.988
_diffrn_reflns_Laue_measured_fraction_max 0.988
_diffrn_reflns_limit_h_max 17
_diffrn_reflns_limit_h_min -17
_diffrn_reflns_limit_k_max 13
_diffrn_reflns_limit_k_min -13
_diffrn_reflns_limit_l_max 22
_diffrn_reflns_limit_l_min -22
_diffrn_reflns_number 78775
_diffrn_reflns_point_group_measured_fraction_full 0.988
_diffrn_reflns_point_group_measured_fraction_max 0.988
_diffrn_reflns_theta_full 66.987
_diffrn_reflns_theta_max 66.987
_diffrn_reflns_theta_min 4.544
_diffrn_source 'rotating anode'
_exptl_absorpt_coefficient_mu 14.034
_exptl_absorpt_correction_T_max 0.7528
_exptl_absorpt_correction_T_min 0.4685
_exptl_absorpt_correction_type multi-scan
_exptl_absorpt_process_details
;
SADABS-2008/1 (Bruker,2008) was used for absorption correction.
wR2(int) was 0.1195 before and 0.0818 after correction.
The Ratio of minimum to maximum transmission is 0.6223.
The \l/2 correction factor is 0.0015.
;
_exptl_crystal_colour colorless
_exptl_crystal_density_diffrn 1.887
_exptl_crystal_description block
_exptl_crystal_F_000 1768
_exptl_crystal_size_max 0.107
_exptl_crystal_size_mid 0.060
_exptl_crystal_size_min 0.027
_refine_diff_density_max 1.157
_refine_diff_density_min -0.788
_refine_diff_density_rms 0.101
_refine_ls_extinction_method none
_refine_ls_goodness_of_fit_ref 1.091
_refine_ls_hydrogen_treatment constr
_refine_ls_matrix_type full
_refine_ls_number_parameters 389
_refine_ls_number_reflns 5609
_refine_ls_number_restraints 0
_refine_ls_restrained_S_all 1.091
_refine_ls_R_factor_all 0.0250
_refine_ls_R_factor_gt 0.0246
_refine_ls_shift/su_max 0.004
_refine_ls_shift/su_mean 0.000
_refine_ls_structure_factor_coef Fsqd
_refine_ls_weighting_details 'w=1/[\s^2^(Fo^2^)+(0.0178P)^2^+13.0951P] where P=(Fo^2^+2Fc^2^)/3'
_refine_ls_weighting_scheme calc
_refine_ls_wR_factor_gt 0.0600
_refine_ls_wR_factor_ref 0.0602
_reflns_Friedel_coverage 0.000
_reflns_number_gt 5517
_reflns_number_total 5609
_reflns_threshold_expression 'I > 2\s(I)'
_cod_data_source_file ic6b02372_si_002.cif
_cod_data_source_block baddour9a_0m_Compound_3
_cod_depositor_comments 'Adding full bibliography for 4344969--4344972.cif.'
_cod_database_code 4344970
_shelx_space_group_comment
;
The symmetry employed for this shelxl refinement is uniquely defined
by the following loop, which should always be used as a source of
symmetry information in preference to the above space-group names.
They are only intended as comments.
;
_olex2_refinement_description
;
1. Fixed Uiso
 At 1.2 times of:
  All C(H) groups, All C(H,H) groups
 At 1.5 times of:
  All O(H,H) groups
2.a Rotating group:
 O1W(H1WA,H1WB)
2.b Secondary CH2 refined with riding coordinates:
 C1S(H1SA,H1SB)
2.c Aromatic/amide H refined with riding coordinates:
 C16(H16), C15(H15), C12(H12), C42(H42), C14(H14), C26(H26), C43(H43),
 C32(H32), C33(H33), C44(H44), C45(H45), C13(H13), C34(H34), C46(H46), C36(H36),
  C24(H24), C35(H35), C25(H25), C22(H22), C23(H23)
;
_shelx_shelxl_version_number 2014/7
_olex2_submission_special_instructions 'No special instructions were received'

loop_
_space_group_symop_operation_xyz
'x, y, z'
'-x+1/2, y+1/2, -z+1/2'
'-x, -y, -z'
'x-1/2, -y-1/2, z-1/2'

loop_
_atom_site_label
_atom_site_type_symbol
_atom_site_fract_x
_atom_site_fract_y
_atom_site_fract_z
_atom_site_U_iso_or_equiv
_atom_site_adp_type
_atom_site_occupancy
_atom_site_site_symmetry_order
_atom_site_calc_flag
_atom_site_refinement_flags_posn
Cl2S Cl 0.31137(9) 0.61558(12) 0.29465(7) 0.0498(3) Uani 1 1 d .
Pt1 Pt 0.42719(2) 0.64116(2) 0.00456(2) 0.01441(6) Uani 1 1 d .
O2 O 0.36845(17) 0.8911(2) -0.08335(13) 0.0186(5) Uani 1 1 d .
Ca1 Ca 0.42085(5) 0.90405(6) 0.04144(3) 0.01475(14) Uani 1 1 d .
Cl1S Cl 0.20837(10) 0.42695(12) 0.21840(7) 0.0545(3) Uani 1 1 d .
C1 C 0.6165(2) 0.7999(3) -0.00322(17) 0.0162(7) Uani 1 1 d .
C16 C 0.7602(3) 0.7217(4) -0.0455(2) 0.0263(9) Uani 1 1 d .
H16 H 0.7278 0.6523 -0.0616 0.032 Uiso 1 1 calc R
S1 S 0.58229(6) 0.65769(7) 0.00666(5) 0.01747(18) Uani 1 1 d .
S3 S 0.27169(6) 0.60996(8) 0.00451(5) 0.02149(19) Uani 1 1 d .
O1 O 0.56766(16) 0.8914(2) -0.00091(12) 0.0164(5) Uani 1 1 d .
C15 C 0.8508(3) 0.7333(4) -0.0543(2) 0.0312(9) Uani 1 1 d .
H15 H 0.8804 0.6724 -0.0769 0.037 Uiso 1 1 calc R
O4 O 0.50004(18) 0.8096(2) 0.14152(13) 0.0232(6) Uani 1 1 d .
C3 C 0.2374(3) 0.7305(3) 0.04957(19) 0.0198(8) Uani 1 1 d .
S2 S 0.40501(6) 0.67074(8) -0.11569(4) 0.01981(18) Uani 1 1 d .
S4 S 0.44954(6) 0.58773(8) 0.12235(4) 0.01960(18) Uani 1 1 d .
O3 O 0.28530(18) 0.8195(2) 0.06289(14) 0.0239(6) Uani 1 1 d .
C12 C 0.7640(3) 0.9114(3) 0.01142(19) 0.0193(7) Uani 1 1 d .
H12 H 0.7349 0.9724 0.0343 0.023 Uiso 1 1 calc R
C42 C 0.5365(3) 0.7807(3) 0.29007(19) 0.0212(8) Uani 1 1 d .
H42 H 0.5067 0.8529 0.2760 0.025 Uiso 1 1 calc R
C14 C 0.8988(3) 0.8332(4) -0.0305(2) 0.0280(9) Uani 1 1 d .
H14 H 0.9614 0.8411 -0.0365 0.034 Uiso 1 1 calc R
O1W O 0.3962(2) 1.0219(3) 0.13970(15) 0.0391(8) Uani 1 1 d .
H1WA H 0.3577 1.0788 0.1259 0.059 Uiso 1 1 d GR
H1WB H 0.3733 0.9782 0.1709 0.059 Uiso 1 1 d GR
C26 C 0.2890(2) 0.7563(3) -0.24922(19) 0.0187(7) Uani 1 1 d .
H26 H 0.2839 0.6781 -0.2322 0.022 Uiso 1 1 calc R
C43 C 0.5781(3) 0.7667(4) 0.35841(19) 0.0235(8) Uani 1 1 d .
H43 H 0.5756 0.8286 0.3915 0.028 Uiso 1 1 calc R
C32 C 0.1202(3) 0.8221(4) 0.1129(2) 0.0270(9) Uani 1 1 d .
H32 H 0.1575 0.8909 0.1176 0.032 Uiso 1 1 calc R
C33 C 0.0404(3) 0.8183(4) 0.1437(3) 0.0384(11) Uani 1 1 d .
H33 H 0.0229 0.8843 0.1694 0.046 Uiso 1 1 calc R
C44 C 0.6233(3) 0.6627(4) 0.3787(2) 0.0252(8) Uani 1 1 d .
H44 H 0.6540 0.6546 0.4251 0.030 Uiso 1 1 calc R
O2W O 0.0946(3) 0.7519(3) 0.31688(19) 0.0540(9) Uani 1 1 d .
C45 C 0.6237(3) 0.5704(3) 0.33123(19) 0.0227(8) Uani 1 1 d .
H45 H 0.6537 0.4985 0.3455 0.027 Uiso 1 1 calc R
C13 C 0.8552(3) 0.9220(4) 0.0022(2) 0.0258(8) Uani 1 1 d .
H13 H 0.8883 0.9907 0.0186 0.031 Uiso 1 1 calc R
C11 C 0.7150(2) 0.8111(3) -0.01296(18) 0.0175(7) Uani 1 1 d .
C34 C -0.0135(3) 0.7185(5) 0.1370(3) 0.0414(11) Uani 1 1 d .
H34 H -0.0671 0.7150 0.1595 0.050 Uiso 1 1 calc R
C1S C 0.2427(4) 0.5791(5) 0.2177(3) 0.0488(13) Uani 1 1 d .
H1SA H 0.2765 0.5933 0.1772 0.059 Uiso 1 1 calc R
H1SB H 0.1878 0.6302 0.2121 0.059 Uiso 1 1 calc R
C46 C 0.5807(2) 0.5827(3) 0.26295(19) 0.0193(7) Uani 1 1 d .
H46 H 0.5800 0.5189 0.2307 0.023 Uiso 1 1 calc R
C36 C 0.0900(3) 0.6265(4) 0.0668(2) 0.0305(9) Uani 1 1 d .
H36 H 0.1062 0.5609 0.0401 0.037 Uiso 1 1 calc R
C24 C 0.2632(2) 0.8968(3) -0.34315(19) 0.0204(8) Uani 1 1 d .
H24 H 0.2391 0.9159 -0.3901 0.024 Uiso 1 1 calc R
C31 C 0.1461(3) 0.7258(3) 0.0750(2) 0.0228(8) Uani 1 1 d .
C35 C 0.0100(3) 0.6239(4) 0.0980(3) 0.0386(11) Uani 1 1 d .
H35 H -0.0286 0.5565 0.0923 0.046 Uiso 1 1 calc R
C2 C 0.3671(2) 0.8145(3) -0.12962(18) 0.0160(7) Uani 1 1 d .
C41 C 0.5383(2) 0.6890(3) 0.24189(18) 0.0181(7) Uani 1 1 d .
C21 C 0.3326(2) 0.8421(3) -0.20510(18) 0.0158(7) Uani 1 1 d .
C25 C 0.2528(2) 0.7833(3) -0.31749(19) 0.0205(8) Uani 1 1 d .
H25 H 0.2212 0.7248 -0.3467 0.025 Uiso 1 1 calc R
C22 C 0.3423(2) 0.9561(3) -0.23088(19) 0.0186(7) Uani 1 1 d .
H22 H 0.3717 1.0157 -0.2013 0.022 Uiso 1 1 calc R
C23 C 0.3085(3) 0.9816(3) -0.30025(19) 0.0211(8) Uani 1 1 d .
H23 H 0.3167 1.0584 -0.3184 0.025 Uiso 1 1 calc R
C4 C 0.4981(2) 0.7099(3) 0.16730(19) 0.0190(8) Uani 1 1 d .

loop_
_atom_site_aniso_label
_atom_site_aniso_U_11
_atom_site_aniso_U_22
_atom_site_aniso_U_33
_atom_site_aniso_U_23
_atom_site_aniso_U_13
_atom_site_aniso_U_12
Cl2S 0.0538(7) 0.0464(7) 0.0492(7) 0.0030(6) 0.0065(6) -0.0114(6)
Pt1 0.01848(9) 0.01052(8) 0.01360(9) -0.00026(5) -0.00023(6) 0.00043(5)
O2 0.0244(13) 0.0156(12) 0.0156(12) -0.0021(10) 0.0019(10) 0.0013(10)
Ca1 0.0186(3) 0.0117(3) 0.0142(3) 0.0002(3) 0.0030(3) 0.0002(3)
Cl1S 0.0636(8) 0.0487(7) 0.0500(7) -0.0180(6) 0.0029(6) -0.0019(6)
C1 0.0222(18) 0.0156(18) 0.0097(15) -0.0016(13) -0.0018(13) 0.0012(14)
C16 0.029(2) 0.020(2) 0.031(2) -0.0078(17) 0.0077(17) -0.0036(16)
S1 0.0180(4) 0.0117(4) 0.0224(4) -0.0008(3) 0.0018(3) 0.0005(3)
S3 0.0205(4) 0.0182(4) 0.0255(5) -0.0044(4) 0.0021(4) -0.0019(4)
O1 0.0191(12) 0.0130(12) 0.0168(12) -0.0013(9) 0.0007(10) 0.0016(10)
C15 0.030(2) 0.028(2) 0.037(2) -0.0111(19) 0.0118(18) 0.0035(18)
O4 0.0328(15) 0.0161(13) 0.0194(13) 0.0013(11) -0.0013(11) -0.0002(11)
C3 0.0224(18) 0.0183(19) 0.0189(18) 0.0054(15) 0.0031(14) 0.0022(15)
S2 0.0294(5) 0.0150(4) 0.0141(4) -0.0006(3) -0.0007(3) 0.0050(4)
S4 0.0279(5) 0.0147(4) 0.0155(4) 0.0011(3) 0.0004(3) -0.0022(3)
O3 0.0264(14) 0.0170(13) 0.0304(15) -0.0026(11) 0.0114(11) -0.0043(11)
C12 0.0239(19) 0.0164(18) 0.0176(17) -0.0024(14) 0.0029(14) 0.0021(15)
C42 0.0217(18) 0.0197(19) 0.0227(19) -0.0010(15) 0.0051(15) -0.0019(15)
C14 0.022(2) 0.032(2) 0.031(2) -0.0061(18) 0.0085(17) -0.0026(17)
O1W 0.069(2) 0.0278(16) 0.0228(15) 0.0030(12) 0.0136(15) 0.0186(16)
C26 0.0214(18) 0.0166(18) 0.0190(18) 0.0000(14) 0.0058(14) -0.0008(14)
C43 0.030(2) 0.023(2) 0.0176(18) -0.0028(15) 0.0043(15) -0.0074(16)
C32 0.025(2) 0.027(2) 0.030(2) 0.0002(17) 0.0066(17) 0.0010(17)
C33 0.032(2) 0.041(3) 0.045(3) -0.004(2) 0.013(2) 0.004(2)
C44 0.028(2) 0.030(2) 0.0174(18) 0.0054(16) 0.0019(16) -0.0087(17)
O2W 0.066(2) 0.048(2) 0.048(2) 0.0064(17) 0.0071(18) 0.0030(19)
C45 0.026(2) 0.022(2) 0.0185(18) 0.0065(15) -0.0013(15) -0.0009(16)
C13 0.025(2) 0.025(2) 0.028(2) -0.0052(17) 0.0040(16) -0.0044(16)
C11 0.0196(18) 0.0170(18) 0.0158(17) 0.0000(14) 0.0014(14) 0.0011(14)
C34 0.030(2) 0.053(3) 0.044(3) 0.002(2) 0.017(2) -0.002(2)
C1S 0.058(3) 0.052(3) 0.036(3) 0.005(2) 0.004(2) -0.001(3)
C46 0.0227(18) 0.0165(18) 0.0190(18) 0.0008(14) 0.0045(14) -0.0021(15)
C36 0.028(2) 0.026(2) 0.038(2) 0.0005(18) 0.0055(18) -0.0050(17)
C24 0.0184(18) 0.027(2) 0.0154(17) 0.0038(15) 0.0005(14) 0.0032(15)
C31 0.0224(19) 0.0221(19) 0.0243(19) 0.0053(16) 0.0048(15) 0.0005(15)
C35 0.029(2) 0.038(3) 0.049(3) 0.005(2) 0.009(2) -0.011(2)
C2 0.0139(16) 0.0177(18) 0.0166(17) -0.0001(14) 0.0022(13) -0.0001(14)
C41 0.0188(17) 0.0184(18) 0.0174(18) -0.0003(14) 0.0035(14) -0.0031(14)
C21 0.0123(16) 0.0192(18) 0.0163(17) -0.0006(14) 0.0035(13) 0.0007(14)
C25 0.0190(18) 0.025(2) 0.0175(18) -0.0025(15) 0.0021(14) -0.0016(15)
C22 0.0173(17) 0.0173(18) 0.0211(18) -0.0019(15) 0.0029(14) 0.0003(14)
C23 0.0251(19) 0.0177(18) 0.0213(19) 0.0047(15) 0.0062(15) 0.0033(15)
C4 0.0201(18) 0.0173(19) 0.0198(18) -0.0018(15) 0.0037(14) -0.0011(14)

loop_
_atom_type_symbol
_atom_type_description
_atom_type_scat_dispersion_real
_atom_type_scat_dispersion_imag
_atom_type_scat_source
C C 0.0181 0.0091 'International Tables Vol C Tables 4.2.6.8 and 6.1.1.4'
H H 0.0000 0.0000 'International Tables Vol C Tables 4.2.6.8 and 6.1.1.4'
O O 0.0492 0.0322 'International Tables Vol C Tables 4.2.6.8 and 6.1.1.4'
S S 0.3331 0.5567 'International Tables Vol C Tables 4.2.6.8 and 6.1.1.4'
Cl Cl 0.3639 0.7018 'International Tables Vol C Tables 4.2.6.8 and 6.1.1.4'
Ca Ca 0.3641 1.2855 'International Tables Vol C Tables 4.2.6.8 and 6.1.1.4'
Pt Pt -4.5932 6.9264 'International Tables Vol C Tables 4.2.6.8 and 6.1.1.4'

loop_
_geom_angle_atom_site_label_1
_geom_angle_atom_site_label_2
_geom_angle_atom_site_label_3
_geom_angle
_geom_angle_site_symmetry_1
_geom_angle_site_symmetry_3
S1 Pt1 Ca1 88.69(2) . .
S1 Pt1 S3 175.82(3) . .
S1 Pt1 S2 90.97(3) . .
S1 Pt1 S4 89.38(3) . .
S3 Pt1 Ca1 95.05(3) . .
S3 Pt1 S4 88.61(3) . .
S2 Pt1 Ca1 94.89(3) . .
S2 Pt1 S3 90.59(3) . .
S2 Pt1 S4 173.22(3) . .
S4 Pt1 Ca1 91.89(3) . .
C2 O2 Ca1 136.3(2) . .
Pt1 Ca1 Ca1 115.56(3) . 3_675
O2 Ca1 Pt1 74.25(6) . .
O2 Ca1 Ca1 75.43(6) . 3_675
O2 Ca1 O1 76.71(8) . 3_675
O1 Ca1 Pt1 146.88(6) 3_675 .
O1 Ca1 Pt1 79.00(6) . .
O1 Ca1 O2 81.29(8) . .
O1 Ca1 Ca1 40.19(6) 3_675 3_675
O1 Ca1 Ca1 41.02(6) . 3_675
O1 Ca1 O1 81.21(9) . 3_675
O4 Ca1 Pt1 73.87(6) . .
O4 Ca1 O2 146.53(9) . .
O4 Ca1 Ca1 109.97(7) . 3_675
O4 Ca1 O1 82.93(9) . .
O4 Ca1 O1 129.44(9) . 3_675
O4 Ca1 O1W 73.77(10) . .
O3 Ca1 Pt1 71.98(7) . .
O3 Ca1 O2 88.79(9) . .
O3 Ca1 Ca1 158.96(8) . 3_675
O3 Ca1 O1 150.90(9) . .
O3 Ca1 O1 123.11(9) . 3_675
O3 Ca1 O4 90.89(10) . .
O3 Ca1 O1W 82.26(11) . .
O1W Ca1 Pt1 137.84(8) . .
O1W Ca1 O2 139.11(10) . .
O1W Ca1 Ca1 100.48(9) . 3_675
O1W Ca1 O1 122.48(11) . .
O1W Ca1 O1 75.28(9) . 3_675
O1 C1 S1 126.2(3) . .
O1 C1 C11 120.1(3) . .
C11 C1 S1 113.6(3) . .
C15 C16 H16 119.6 . .
C15 C16 C11 120.8(4) . .
C11 C16 H16 119.6 . .
C1 S1 Pt1 112.61(13) . .
C3 S3 Pt1 103.50(13) . .
Ca1 O1 Ca1 98.79(9) . 3_675
C1 O1 Ca1 134.2(2) . 3_675
C1 O1 Ca1 126.8(2) . .
C16 C15 H15 119.9 . .
C16 C15 C14 120.1(4) . .
C14 C15 H15 119.9 . .
C4 O4 Ca1 134.7(2) . .
O3 C3 S3 123.4(3) . .
O3 C3 C31 118.5(3) . .
C31 C3 S3 118.1(3) . .
C2 S2 Pt1 106.93(12) . .
C4 S4 Pt1 105.86(13) . .
C3 O3 Ca1 141.9(2) . .
C13 C12 H12 120.1 . .
C13 C12 C11 119.8(3) . .
C11 C12 H12 120.1 . .
C43 C42 H42 120.0 . .
C43 C42 C41 119.9(4) . .
C41 C42 H42 120.0 . .
C15 C14 H14 120.1 . .
C15 C14 C13 119.7(4) . .
C13 C14 H14 120.1 . .
Ca1 O1W H1WA 109.5 . .
Ca1 O1W H1WB 109.6 . .
H1WA O1W H1WB 109.2 . .
C21 C26 H26 119.6 . .
C25 C26 H26 119.6 . .
C25 C26 C21 120.8(3) . .
C42 C43 H43 119.9 . .
C42 C43 C44 120.2(4) . .
C44 C43 H43 119.9 . .
C33 C32 H32 119.9 . .
C33 C32 C31 120.3(4) . .
C31 C32 H32 119.9 . .
C32 C33 H33 120.0 . .
C34 C33 C32 119.9(4) . .
C34 C33 H33 120.0 . .
C43 C44 H44 120.0 . .
C43 C44 C45 119.9(4) . .
C45 C44 H44 120.0 . .
C44 C45 H45 119.9 . .
C46 C45 C44 120.3(4) . .
C46 C45 H45 119.9 . .
C12 C13 C14 120.7(4) . .
C12 C13 H13 119.6 . .
C14 C13 H13 119.6 . .
C16 C11 C1 121.4(3) . .
C12 C11 C1 119.8(3) . .
C12 C11 C16 118.8(3) . .
C33 C34 H34 119.8 . .
C33 C34 C35 120.3(4) . .
C35 C34 H34 119.8 . .
Cl2S C1S Cl1S 110.9(3) . .
Cl2S C1S H1SA 109.5 . .
Cl2S C1S H1SB 109.5 . .
Cl1S C1S H1SA 109.5 . .
Cl1S C1S H1SB 109.5 . .
H1SA C1S H1SB 108.0 . .
C45 C46 H46 120.2 . .
C45 C46 C41 119.6(3) . .
C41 C46 H46 120.2 . .
C31 C36 H36 120.2 . .
C35 C36 H36 120.2 . .
C35 C36 C31 119.6(4) . .
C25 C24 H24 120.0 . .
C23 C24 H24 120.0 . .
C23 C24 C25 119.9(3) . .
C32 C31 C3 117.6(3) . .
C36 C31 C3 122.8(4) . .
C36 C31 C32 119.4(4) . .
C34 C35 C36 120.4(4) . .
C34 C35 H35 119.8 . .
C36 C35 H35 119.8 . .
O2 C2 S2 125.0(3) . .
O2 C2 C21 121.1(3) . .
C21 C2 S2 114.0(3) . .
C42 C41 C4 118.5(3) . .
C46 C41 C42 119.9(3) . .
C46 C41 C4 121.5(3) . .
C26 C21 C2 120.8(3) . .
C26 C21 C22 119.4(3) . .
C22 C21 C2 119.8(3) . .
C26 C25 C24 119.5(3) . .
C26 C25 H25 120.2 . .
C24 C25 H25 120.2 . .
C21 C22 H22 120.3 . .
C23 C22 C21 119.4(3) . .
C23 C22 H22 120.3 . .
C24 C23 C22 120.8(3) . .
C24 C23 H23 119.6 . .
C22 C23 H23 119.6 . .
O4 C4 S4 124.0(3) . .
O4 C4 C41 120.1(3) . .
C41 C4 S4 115.9(3) . .

loop_
_geom_bond_atom_site_label_1
_geom_bond_atom_site_label_2
_geom_bond_distance
_geom_bond_site_symmetry_2
Cl2S C1S 1.729(5) .
Pt1 Ca1 3.0637(7) .
Pt1 S1 2.2909(9) .
Pt1 S3 2.3210(9) .
Pt1 S2 2.3126(9) .
Pt1 S4 2.3218(9) .
O2 Ca1 2.423(2) .
O2 C2 1.240(4) .
Ca1 Ca1 3.6976(13) 3_675
Ca1 O1 2.455(3) 3_675
Ca1 O1 2.415(2) .
Ca1 O4 2.369(3) .
Ca1 O3 2.302(3) .
Ca1 O1W 2.376(3) .
Cl1S C1S 1.796(6) .
C1 S1 1.705(4) .
C1 O1 1.266(4) .
C1 C11 1.495(5) .
C16 H16 0.9500 .
C16 C15 1.375(6) .
C16 C11 1.402(5) .
S3 C3 1.726(4) .
O1 Ca1 2.456(3) 3_675
C15 H15 0.9500 .
C15 C14 1.381(6) .
O4 C4 1.234(5) .
C3 O3 1.238(5) .
C3 C31 1.492(5) .
S2 C2 1.731(4) .
S4 C4 1.735(4) .
C12 H12 0.9500 .
C12 C13 1.385(5) .
C12 C11 1.394(5) .
C42 H42 0.9500 .
C42 C43 1.383(5) .
C42 C41 1.393(5) .
C14 H14 0.9500 .
C14 C13 1.387(6) .
O1W H1WA 0.8763 .
O1W H1WB 0.8771 .
C26 H26 0.9500 .
C26 C21 1.391(5) .
C26 C25 1.383(5) .
C43 H43 0.9500 .
C43 C44 1.383(6) .
C32 H32 0.9500 .
C32 C33 1.386(6) .
C32 C31 1.392(6) .
C33 H33 0.9500 .
C33 C34 1.377(7) .
C44 H44 0.9500 .
C44 C45 1.387(6) .
C45 H45 0.9500 .
C45 C46 1.387(5) .
C13 H13 0.9500 .
C34 H34 0.9500 .
C34 C35 1.378(7) .
C1S H1SA 0.9900 .
C1S H1SB 0.9900 .
C46 H46 0.9500 .
C46 C41 1.391(5) .
C36 H36 0.9500 .
C36 C31 1.393(6) .
C36 C35 1.390(6) .
C24 H24 0.9500 .
C24 C25 1.392(5) .
C24 C23 1.379(5) .
C35 H35 0.9500 .
C2 C21 1.504(5) .
C41 C4 1.495(5) .
C21 C22 1.396(5) .
C25 H25 0.9500 .
C22 H22 0.9500 .
C22 C23 1.390(5) .
C23 H23 0.9500 .
